data_2001508
loop_
_publ_author_name
'Valle, G.'
'S\'anchez Gonz\'alez, A.'
'Ettorre, R.'

_publ_section_title
;
 Structure of dibromobis(2-chloroimidazole)copper(II)
;
_journal_issue 7
_journal_name_full 'Acta Crystallographica Section C'
_journal_page_first 1298
_journal_page_last 1300
_journal_paper_doi 10.1107/S0108270193001209
_journal_volume 49
_journal_year 1993
_chemical_formula_sum 'C6 H6 Br2 Cl2 Cu N4'
_chemical_formula_weight 428.4
_symmetry_cell_setting monoclinic
_symmetry_space_group_name_Hall '-C 2yc'
_symmetry_space_group_name_H-M 'C 1 2/c 1'
_atom_type_scat_source 'SHELX76 and IntTabIV'
_cell_angle_alpha 90
_cell_angle_beta 91.00(10)
_cell_angle_gamma 90
_cell_formula_units_Z 4
_cell_length_a 8.2770(10)
_cell_length_b 12.720(2)
_cell_length_c 11.887(2)
_cell_measurement_reflns_used 25
_cell_measurement_temperature 295(2)
_cell_measurement_theta_max 13
_cell_measurement_theta_min 7
_cell_volume 1251.3(3)
_diffrn_measurement_device 'Philips PW1100'
_diffrn_measurement_method \q-2\q
_diffrn_radiation_type MoK\a
_diffrn_radiation_wavelength 0.7107
_diffrn_reflns_av_R_equivalents 0.13
_diffrn_reflns_limit_h_max 9
_diffrn_reflns_limit_h_min -10
_diffrn_reflns_limit_k_max 15
_diffrn_reflns_limit_k_min -15
_diffrn_reflns_limit_l_max 10
_diffrn_reflns_limit_l_min 0
_diffrn_reflns_number 3002
_diffrn_reflns_theta_max 56.0
_diffrn_standards_decay_% <10
_diffrn_standards_interval_count 180
_diffrn_standards_number 3
_exptl_absorpt_coefficient_mu 6.9
_exptl_absorpt_correction_type none
_exptl_crystal_colour green
_exptl_crystal_density_diffrn 2.27
_exptl_crystal_description irregular
_exptl_crystal_size_max 0.3
_exptl_crystal_size_mid 0.2
_exptl_crystal_size_min 0.1
_refine_diff_density_max '2.8 (near Br)'
_refine_diff_density_min '-3.0 (near Br)'
_refine_ls_goodness_of_fit_obs 0.83
_refine_ls_hydrogen_treatment noref
_refine_ls_number_parameters 69
_refine_ls_number_reflns 1197
_refine_ls_R_factor_obs 0.074
_refine_ls_shift/esd_max 0.192
_refine_ls_structure_factor_coef F
_refine_ls_weighting_details 'w = 1/[\s^2^(F)+0.0136F^2^]'
_refine_ls_weighting_scheme calc
_refine_ls_wR_factor_obs 0.076
_reflns_number_observed 1197
_reflns_number_total 1508
_reflns_observed_criterion F>7\s(F)
_cod_data_source_file na1027.cif
_cod_data_source_block na1027_structure_1_of_1
_cod_depositor_comments
;
The following automatic conversions were performed:

'_cell_measurement_temperature' value 'Room temperature' was changed
to '295(2)' - the room/ambient temperature average [293;298] in
Kelvins(K) was taken.

Automatic conversion script
Id: cif_fix_values 1646 2011-03-28 12:23:43Z adriana 

The following automatic conversions were performed:

'_cell_measurement_temperature' value 'Room temperature' was changed
to '295(2)' - the room/ambient temperature average [293;298] in
Kelvins(K) was taken.

Automatic conversion script
Id: cif_fix_values 1715 2011-07-08 13:25:40Z adriana 

The following automatic conversions were performed:

'_refine_ls_weighting_scheme' value '1/[\s^2^(F)+0.0136F^2^]' was
changed to 'calc'. New tag '_refine_ls_weighting_details' was
created. The value of the new tag was set to 'w =
1/[\s^2^(F)+0.0136F^2^]'.

Automatic conversion script
Id: cif_fix_values 3143 2015-03-26 13:38:13Z robertas 
;
_cod_original_formula_sum 'C6 H6 Br2 Cl2 Cu1 N4'
_cod_database_code 2001508

loop_
_atom_site_label
_atom_site_fract_x
_atom_site_fract_y
_atom_site_fract_z
_atom_site_U_iso_or_equiv
Cu 1.0000 .14056(8) .2500 .0337(4)
Br(1) .73018(7) .07469(6) .27475(6) .0429(3)
Cl(2) .8832(3) .3629(2) .3887(2) .0609(8)
N(1) 1.0220(9) .2651(6) .5693(6) .054(2)
N(3) 1.0342(7) .1784(5) .4108(4) .038(2)
C(2) .9814(8) .2636(6) .4576(6) .041(2)
C(4) 1.1092(9) .1191(6) .4947(6) .046(2)
C(5) 1.1010(10) .1762(8) .5931(6) .056(3)
H(1)N1 .982070 .300250 .607620 ?
H(1)C4 1.150300 .050370 .491460 ?
H(1)C5 1.148650 .159950 .681610 ?

loop_
_geom_angle_atom_site_label_1
_geom_angle_atom_site_label_2
_geom_angle_atom_site_label_3
_geom_angle
_geom_angle_publ_flag
N(3) Cu N(3)' 152.0(3) yes
Br(1)' Cu N(3)' 94.8(2) no
Br(1)' Cu N(3) 94.9(2) no
Br(1) Cu N(3)' 94.9(2) yes
Br(1) Cu N(3) 94.8(2) yes
Br(1) Cu Br(1)' 139.30(10) yes
C(5) N(1) H(1)N1 128.3(8) no
C(2) N(1) H(1)N1 121.0(8) no
C(2) N(1) C(5) 107.8(7) no
C(2)' N(1)' C(5)' 107.8(7) no
Cu N(3) C(4) 127.9(5) no
Cu N(3) C(2) 124.9(5) no
C(2) N(3) C(4) 107.2(6) no
Cu N(3)' C(4)' 127.9(5) no
Cu N(3)' C(2)' 124.9(5) no
C(2)' N(3)' C(4)' 107.2(6) no
N(1) C(2) N(3) 110.5(7) no
Cl(2) C(2) N(3) 125.1(6) no
Cl(2) C(2) N(1) 124.4(6) no
N(1)' C(2)' N(3)' 110.5(7) no
Cl(2)' C(2)' N(3)' 125.0(6) no
Cl2' C(2)' N(1)' 124.4(6) no
N(3) C(4) C(5) 107.2(7) no
N(3)' C(4)' C(5)' 107.2(7) no
N(1) C(5) C(4) 107.3(8) no
N(1)' C(5)' C(4)' 107.3(8) no

loop_
_geom_bond_atom_site_label_1
_geom_bond_atom_site_label_2
_geom_bond_distance
_geom_bond_publ_flag
Cu Br(1) 2.4080(10) yes
Cu Br(1)' 2.4081(9) no
Cu N(3) 1.987(5) yes
Cu N(3)' 1.987(5) no
Cl(2) C(2) 1.704(8) no
Cl(2)' C(2)' 1.702(8) no
N(1) C(2) 1.364(10) no
N(1) C(5) 1.335(12) no
N(1) H(1)N1 0.722(7) no
N(1)' C(2)' 1.364(10) no
N(1)' C(5)' 1.335(12) no
N(3) C(2) 1.298(9) no
N(3) C(4) 1.388(9) no
N(3)' C(2)' 1.298(9) no
N(3)' C(4)' 1.388(9) no
C(4) C(5) 1.379(11) no
C(4)' C(5)' 1.379(11) no
